data_4516797
loop_
_publ_author_name
'Yao, Po-Hsin Eric'
'Kumar, Sunil'
'Liu, Yu-Li'
'Fang, Chiu-Ping'
'Liu, Chia-Chen'
'Sun, Chung-Ming'

_publ_section_title
;
 Diversity-Oriented Synthesis of Coumarin-Linked Benzimidazoles via a
 One-Pot, Three-Step, Intramolecular Knoevenagel Cyclization.
;
_journal_issue 4
_journal_name_full 'ACS combinatorial science'
_journal_page_first 271
_journal_page_last 275
_journal_paper_doi 10.1021/acscombsci.7b00004
_journal_volume 19
_journal_year 2017
_chemical_formula_sum 'C21 H19 N3 O3'
_chemical_formula_weight 361.39
_space_group_crystal_system orthorhombic
_space_group_IT_number 61
_space_group_name_Hall '-P 2ac 2ab'
_space_group_name_H-M_alt 'P b c a'
_atom_sites_solution_hydrogens mixed
_audit_creation_method SHELXL-2014/6
_cell_angle_alpha 90
_cell_angle_beta 90
_cell_angle_gamma 90
_cell_formula_units_Z 8
_cell_length_a 15.978(2)
_cell_length_b 11.3704(14)
_cell_length_c 19.168(2)
_cell_measurement_reflns_used 4691
_cell_measurement_temperature 99(2)
_cell_measurement_theta_max 26.4124
_cell_measurement_theta_min 2.4418
_cell_volume 3482.4(7)
_computing_cell_refinement 'SAINT V8.34A (Bruker AXS Inc., 2013)'
_computing_data_collection 'Bruker APEX2'
_computing_data_reduction 'SAINT V8.34A (Bruker AXS Inc., 2013)'
_computing_molecular_graphics 'Bruker SHELXTL'
_computing_publication_material 'Bruker SHELXTL'
_computing_structure_refinement 'SHELXL-2014/6 (Sheldrick, 2014)'
_diffrn_ambient_temperature 99(2)
_diffrn_detector_area_resol_mean 8.3333
_diffrn_measured_fraction_theta_full 1.000
_diffrn_measured_fraction_theta_max 0.995
_diffrn_measurement_device_type 'Bruker APEX-II CCD'
_diffrn_measurement_method '\f and \w scans'
_diffrn_radiation_type MoK\a
_diffrn_radiation_wavelength 0.71073
_diffrn_reflns_av_R_equivalents 0.0497
_diffrn_reflns_av_unetI/netI 0.0275
_diffrn_reflns_Laue_measured_fraction_full 1.000
_diffrn_reflns_Laue_measured_fraction_max 0.995
_diffrn_reflns_limit_h_max 20
_diffrn_reflns_limit_h_min -20
_diffrn_reflns_limit_k_max 14
_diffrn_reflns_limit_k_min -14
_diffrn_reflns_limit_l_max 18
_diffrn_reflns_limit_l_min -23
_diffrn_reflns_number 27330
_diffrn_reflns_point_group_measured_fraction_full 1.000
_diffrn_reflns_point_group_measured_fraction_max 0.995
_diffrn_reflns_theta_full 25.242
_diffrn_reflns_theta_max 26.460
_diffrn_reflns_theta_min 2.125
_exptl_absorpt_coefficient_mu 0.094
_exptl_absorpt_correction_T_max 0.9485
_exptl_absorpt_correction_T_min 0.8735
_exptl_absorpt_correction_type multi-scan
_exptl_absorpt_process_details 'SADABS V2014/4 (Bruker AXS Inc.)'
_exptl_crystal_colour 'Pale Yellow'
_exptl_crystal_density_diffrn 1.379
_exptl_crystal_density_meas ?
_exptl_crystal_density_method 'not measured'
_exptl_crystal_description Lump
_exptl_crystal_F_000 1520
_exptl_crystal_size_max 0.25
_exptl_crystal_size_mid 0.20
_exptl_crystal_size_min 0.20
_refine_diff_density_max 0.322
_refine_diff_density_min -0.265
_refine_diff_density_rms 0.052
_refine_ls_extinction_method none
_refine_ls_goodness_of_fit_ref 1.021
_refine_ls_hydrogen_treatment constr
_refine_ls_matrix_type full
_refine_ls_number_parameters 247
_refine_ls_number_reflns 3572
_refine_ls_number_restraints 0
_refine_ls_restrained_S_all 1.021
_refine_ls_R_factor_all 0.0592
_refine_ls_R_factor_gt 0.0446
_refine_ls_shift/su_max 0.000
_refine_ls_shift/su_mean 0.000
_refine_ls_structure_factor_coef Fsqd
_refine_ls_weighting_details 'w=1/[\s^2^(Fo^2^)+(0.0649P)^2^+2.1920P] where P=(Fo^2^+2Fc^2^)/3'
_refine_ls_weighting_scheme calc
_refine_ls_wR_factor_gt 0.1159
_refine_ls_wR_factor_ref 0.1271
_reflns_Friedel_coverage 0.000
_reflns_number_gt 2840
_reflns_number_total 3572
_reflns_threshold_expression 'I > 2\s(I)'
_cod_data_source_file 160818LT.cif
_cod_data_source_block 160818LT
_cod_depositor_comments
;
The following automatic conversions were performed:

data item '_exptl_crystal_density_meas' value 'not measured' was
changed to '?' -- the value is perceived as not measured.

Automatic conversion script
Id: cif_fix_values 6909 2019-04-08 15:41:33Z antanas 
;
_cod_original_cell_volume 3482.3(8)
_cod_database_code 4516797
_shelx_space_group_comment
;
The symmetry employed for this shelxl refinement is uniquely defined
by the following loop, which should always be used as a source of
symmetry information in preference to the above space-group names.
They are only intended as comments.
;
_shelxl_version_number 2014/6

loop_
_space_group_symop_operation_xyz
'x, y, z'
'x+1/2, -y+1/2, -z'
'-x, y+1/2, -z+1/2'
'-x+1/2, -y, z+1/2'
'-x, -y, -z'
'-x-1/2, y-1/2, z'
'x, -y-1/2, z-1/2'
'x-1/2, y, -z-1/2'

loop_
_atom_site_label
_atom_site_type_symbol
_atom_site_fract_x
_atom_site_fract_y
_atom_site_fract_z
_atom_site_U_iso_or_equiv
_atom_site_adp_type
_atom_site_occupancy
_atom_site_site_symmetry_order
_atom_site_calc_flag
_atom_site_refinement_flags_posn
_atom_site_refinement_flags_adp
O1 O 0.01939(8) 0.20824(10) 0.11820(6) 0.0222(3) Uani 1 1 d . .
O2 O 0.20901(9) 0.45039(12) 0.62354(6) 0.0275(3) Uani 1 1 d . .
O3 O 0.12639(9) 0.58299(11) 0.57153(7) 0.0289(3) Uani 1 1 d . .
N1 N 0.17438(9) 0.25885(12) 0.31363(7) 0.0186(3) Uani 1 1 d . .
N2 N 0.02114(9) 0.13613(13) 0.23033(8) 0.0227(3) Uani 1 1 d . .
N3 N 0.08863(9) 0.41517(12) 0.32344(7) 0.0168(3) Uani 1 1 d . .
C1 C 0.04270(12) 0.35662(17) -0.04839(10) 0.0279(4) Uani 1 1 d . .
H1 H 0.0266 0.3456 -0.0956 0.033 Uiso 1 1 calc R U
C2 C 0.01796(12) 0.27570(16) 0.00160(10) 0.0250(4) Uani 1 1 d . .
H15 H -0.0156 0.2100 -0.0108 0.030 Uiso 1 1 calc R U
C3 C 0.04305(11) 0.29240(15) 0.06993(9) 0.0216(4) Uani 1 1 d . .
C4 C 0.04257(10) 0.21542(15) 0.18806(9) 0.0193(4) Uani 1 1 d . .
C5 C 0.09218(10) 0.31878(14) 0.20856(9) 0.0182(4) Uani 1 1 d . .
C6 C 0.11660(10) 0.33108(14) 0.28261(9) 0.0167(3) Uani 1 1 d . .
C7 C 0.13039(10) 0.39743(14) 0.38602(9) 0.0168(3) Uani 1 1 d . .
C8 C 0.12514(11) 0.46123(14) 0.44791(9) 0.0180(4) Uani 1 1 d . .
H14 H 0.0900 0.5283 0.4516 0.022 Uiso 1 1 calc R U
C9 C 0.17317(11) 0.42334(15) 0.50393(9) 0.0203(4) Uani 1 1 d . .
C10 C 0.17185(11) 0.48390(15) 0.57218(9) 0.0210(4) Uani 1 1 d . .
C11 C 0.12511(14) 0.64728(19) 0.63685(10) 0.0329(5) Uani 1 1 d . .
H2 H 0.0999 0.5982 0.6733 0.049 Uiso 1 1 calc R U
H3 H 0.0921 0.7193 0.6312 0.049 Uiso 1 1 calc R U
H4 H 0.1825 0.6679 0.6502 0.049 Uiso 1 1 calc R U
C12 C 0.09085(12) 0.45382(17) -0.03022(10) 0.0268(4) Uani 1 1 d . .
H19 H 0.1075 0.5087 -0.0649 0.032 Uiso 1 1 calc R U
C13 C 0.11423(11) 0.47014(16) 0.03826(10) 0.0252(4) Uani 1 1 d . .
H18 H 0.1467 0.5370 0.0507 0.030 Uiso 1 1 calc R U
C14 C 0.09075(11) 0.38936(15) 0.08971(10) 0.0215(4) Uani 1 1 d . .
C15 C 0.11401(11) 0.40053(15) 0.16191(9) 0.0202(4) Uani 1 1 d . .
H17 H 0.1454 0.4670 0.1766 0.024 Uiso 1 1 calc R U
C16 C 0.22524(12) 0.32376(15) 0.49807(9) 0.0230(4) Uani 1 1 d . .
H5 H 0.2563 0.2989 0.5377 0.028 Uiso 1 1 calc R U
C17 C 0.23250(11) 0.26142(15) 0.43689(9) 0.0222(4) Uani 1 1 d . .
H6 H 0.2686 0.1953 0.4331 0.027 Uiso 1 1 calc R U
C18 C 0.18429(11) 0.29988(14) 0.38059(9) 0.0185(4) Uani 1 1 d . .
C19 C 0.22334(11) 0.16566(15) 0.27832(9) 0.0213(4) Uani 1 1 d . .
H10 H 0.2081 0.1675 0.2277 0.026 Uiso 1 1 calc R U
C20 C 0.31655(12) 0.19123(16) 0.28357(10) 0.0249(4) Uani 1 1 d . .
H7 H 0.3268 0.2741 0.2723 0.037 Uiso 1 1 calc R U
H8 H 0.3471 0.1411 0.2506 0.037 Uiso 1 1 calc R U
H9 H 0.3358 0.1750 0.3311 0.037 Uiso 1 1 calc R U
C21 C 0.20074(12) 0.04477(15) 0.30589(10) 0.0250(4) Uani 1 1 d . .
H11 H 0.2187 0.0380 0.3546 0.038 Uiso 1 1 calc R U
H12 H 0.2289 -0.0155 0.2778 0.038 Uiso 1 1 calc R U
H13 H 0.1400 0.0337 0.3030 0.038 Uiso 1 1 calc R U
H16 H -0.0139 0.0746 0.2083 0.050 Uiso 1 1 d . .

loop_
_atom_site_aniso_label
_atom_site_aniso_U_11
_atom_site_aniso_U_22
_atom_site_aniso_U_33
_atom_site_aniso_U_23
_atom_site_aniso_U_13
_atom_site_aniso_U_12
O1 0.0282(7) 0.0202(6) 0.0181(7) 0.0009(5) -0.0050(5) -0.0041(5)
O2 0.0357(7) 0.0324(7) 0.0143(7) 0.0011(5) -0.0039(6) 0.0006(6)
O3 0.0405(8) 0.0290(7) 0.0171(7) -0.0085(5) -0.0066(6) 0.0079(6)
N1 0.0230(7) 0.0164(7) 0.0164(8) -0.0021(6) -0.0045(6) 0.0030(6)
N2 0.0231(8) 0.0245(8) 0.0204(8) 0.0026(6) -0.0027(6) -0.0025(6)
N3 0.0192(7) 0.0165(7) 0.0149(7) -0.0002(6) -0.0022(6) -0.0012(5)
C1 0.0320(10) 0.0326(10) 0.0190(9) -0.0011(8) -0.0009(8) 0.0080(8)
C2 0.0264(9) 0.0255(9) 0.0231(10) -0.0033(7) -0.0044(8) 0.0022(8)
C3 0.0248(9) 0.0206(8) 0.0195(9) 0.0011(7) -0.0016(7) 0.0023(7)
C4 0.0183(8) 0.0216(8) 0.0181(9) -0.0016(7) -0.0022(7) 0.0022(6)
C5 0.0198(8) 0.0185(8) 0.0162(9) -0.0028(7) -0.0029(7) 0.0036(6)
C6 0.0177(8) 0.0154(8) 0.0170(9) 0.0010(6) -0.0017(6) 0.0000(6)
C7 0.0216(8) 0.0142(8) 0.0146(8) 0.0020(6) -0.0016(6) -0.0021(6)
C8 0.0222(8) 0.0148(8) 0.0170(9) 0.0004(6) -0.0002(7) -0.0012(6)
C9 0.0265(9) 0.0185(8) 0.0160(9) 0.0006(7) -0.0021(7) -0.0042(7)
C10 0.0244(9) 0.0223(9) 0.0163(9) 0.0003(7) -0.0005(7) -0.0030(7)
C11 0.0418(12) 0.0370(11) 0.0200(10) -0.0115(8) -0.0041(9) 0.0055(9)
C12 0.0294(10) 0.0296(10) 0.0216(10) 0.0046(8) 0.0024(8) 0.0054(8)
C13 0.0249(9) 0.0247(9) 0.0259(10) 0.0018(8) 0.0013(8) 0.0016(7)
C14 0.0239(9) 0.0207(8) 0.0198(9) 0.0000(7) -0.0014(7) 0.0019(7)
C15 0.0225(8) 0.0184(8) 0.0198(9) -0.0019(7) -0.0018(7) 0.0003(7)
C16 0.0296(9) 0.0210(8) 0.0183(9) 0.0025(7) -0.0076(7) -0.0006(7)
C17 0.0281(9) 0.0178(8) 0.0209(9) 0.0008(7) -0.0047(7) 0.0029(7)
C18 0.0243(9) 0.0156(8) 0.0157(9) -0.0012(6) -0.0013(7) -0.0004(7)
C19 0.0268(9) 0.0191(8) 0.0180(9) -0.0050(7) -0.0020(7) 0.0063(7)
C20 0.0278(10) 0.0240(9) 0.0230(10) 0.0001(7) 0.0001(8) 0.0054(7)
C21 0.0300(10) 0.0196(9) 0.0255(10) -0.0036(7) -0.0034(8) 0.0034(7)

loop_
_atom_type_symbol
_atom_type_description
_atom_type_scat_dispersion_real
_atom_type_scat_dispersion_imag
_atom_type_scat_source
C C 0.0033 0.0016 'International Tables Vol C Tables 4.2.6.8 and 6.1.1.4'
H H 0.0000 0.0000 'International Tables Vol C Tables 4.2.6.8 and 6.1.1.4'
N N 0.0061 0.0033 'International Tables Vol C Tables 4.2.6.8 and 6.1.1.4'
O O 0.0106 0.0060 'International Tables Vol C Tables 4.2.6.8 and 6.1.1.4'

loop_
_geom_angle_atom_site_label_1
_geom_angle_atom_site_label_2
_geom_angle_atom_site_label_3
_geom_angle
C3 O1 C4 122.02(13)
C10 O3 C11 115.05(14)
C6 N1 C18 106.20(14)
C6 N1 C19 125.89(14)
C18 N1 C19 127.49(14)
C4 N2 H16 112.6
C6 N3 C7 104.22(14)
C2 C1 C12 120.81(18)
C2 C1 H1 119.6
C12 C1 H1 119.6
C3 C2 C1 118.75(17)
C3 C2 H15 120.6
C1 C2 H15 120.6
C2 C3 O1 117.33(16)
C2 C3 C14 121.69(17)
O1 C3 C14 120.98(16)
N2 C4 O1 120.30(15)
N2 C4 C5 123.13(16)
O1 C4 C5 116.57(15)
C15 C5 C4 121.18(16)
C15 C5 C6 120.51(15)
C4 C5 C6 118.30(15)
N3 C6 N1 113.99(15)
N3 C6 C5 123.43(15)
N1 C6 C5 122.49(15)
N3 C7 C8 129.17(15)
N3 C7 C18 110.16(14)
C8 C7 C18 120.66(15)
C9 C8 C7 117.63(15)
C9 C8 H14 121.2
C7 C8 H14 121.2
C8 C9 C16 120.92(16)
C8 C9 C10 122.14(16)
C16 C9 C10 116.94(15)
O2 C10 O3 122.51(16)
O2 C10 C9 124.46(16)
O3 C10 C9 113.02(15)
O3 C11 H2 109.5
O3 C11 H3 109.5
H2 C11 H3 109.5
O3 C11 H4 109.5
H2 C11 H4 109.5
H3 C11 H4 109.5
C13 C12 C1 119.71(18)
C13 C12 H19 120.1
C1 C12 H19 120.1
C12 C13 C14 120.71(18)
C12 C13 H18 119.6
C14 C13 H18 119.6
C3 C14 C13 118.32(17)
C3 C14 C15 118.24(16)
C13 C14 C15 123.43(17)
C5 C15 C14 120.99(16)
C5 C15 H17 119.5
C14 C15 H17 119.5
C17 C16 C9 122.12(16)
C17 C16 H5 118.9
C9 C16 H5 118.9
C16 C17 C18 116.82(16)
C16 C17 H6 121.6
C18 C17 H6 121.6
N1 C18 C17 132.75(16)
N1 C18 C7 105.42(14)
C17 C18 C7 121.81(16)
N1 C19 C21 111.32(15)
N1 C19 C20 110.51(14)
C21 C19 C20 112.56(15)
N1 C19 H10 107.4
C21 C19 H10 107.4
C20 C19 H10 107.4
C19 C20 H7 109.5
C19 C20 H8 109.5
H7 C20 H8 109.5
C19 C20 H9 109.5
H7 C20 H9 109.5
H8 C20 H9 109.5
C19 C21 H11 109.5
C19 C21 H12 109.5
H11 C21 H12 109.5
C19 C21 H13 109.5
H11 C21 H13 109.5
H12 C21 H13 109.5

loop_
_geom_bond_atom_site_label_1
_geom_bond_atom_site_label_2
_geom_bond_distance
O1 C3 1.384(2)
O1 C4 1.392(2)
O2 C10 1.211(2)
O3 C10 1.341(2)
O3 C11 1.450(2)
N1 C6 1.371(2)
N1 C18 1.375(2)
N1 C19 1.481(2)
N2 C4 1.260(2)
N2 H16 0.9905
N3 C6 1.314(2)
N3 C7 1.387(2)
C1 C2 1.386(3)
C1 C12 1.391(3)
C1 H1 0.9500
C2 C3 1.383(3)
C2 H15 0.9500
C3 C14 1.393(2)
C4 C5 1.471(2)
C5 C15 1.336(2)
C5 C6 1.479(2)
C7 C8 1.393(2)
C7 C18 1.408(2)
C8 C9 1.388(2)
C8 H14 0.9500
C9 C16 1.410(2)
C9 C10 1.478(2)
C11 H2 0.9800
C11 H3 0.9800
C11 H4 0.9800
C12 C13 1.377(3)
C12 H19 0.9500
C13 C14 1.399(3)
C13 H18 0.9500
C14 C15 1.439(2)
C15 H17 0.9500
C16 C17 1.375(2)
C16 H5 0.9500
C17 C18 1.396(2)
C17 H6 0.9500
C19 C21 1.516(2)
C19 C20 1.521(3)
C19 H10 1.0000
C20 H7 0.9800
C20 H8 0.9800
C20 H9 0.9800
C21 H11 0.9800
C21 H12 0.9800
C21 H13 0.9800
